data_7025730
loop_
_publ_author_name
'Bruce, Michael I.'
'Humphrey, Paul A.'
'Zaitseva, Natasha N.'
'Nicholson, Brian K.'
'Skelton, Brian W.'
'White, Allan H.'

_publ_section_title
;
 Conversion of C[triple bond]C to CO in alkynyl-metal complexes: oxidation
 of carbon chains capped by carbon-tricobalt clusters.
;
_journal_issue 37
_journal_name_full 'Dalton transactions (Cambridge, England : 2003)'
_journal_page_first 8801
_journal_page_last 8811
_journal_paper_doi 10.1039/c002997c
_journal_volume 39
_journal_year 2010
_chemical_formula_moiety 'C80 H48 Co6 O14 P4'
_chemical_formula_sum 'C80 H48 Co6 O14 P4'
_chemical_formula_weight 1710.64
_chemical_name_systematic
;
?
;
_space_group_IT_number 14
_symmetry_cell_setting monoclinic
_symmetry_space_group_name_Hall '-P 2yn'
_symmetry_space_group_name_H-M 'P 1 21/n 1'
_atom_sites_solution_hydrogens geom
_atom_sites_solution_primary direct
_atom_sites_solution_secondary difmap
_audit_creation_date 2008-11-05T15:33:39-00:00
_audit_creation_method 'WinGX routine CIF_UPDATE'
_cell_angle_alpha 90
_cell_angle_beta 112.622(3)
_cell_angle_gamma 90
_cell_formula_units_Z 2
_cell_length_a 12.4783(4)
_cell_length_b 24.8382(5)
_cell_length_c 13.2345(3)
_cell_measurement_reflns_used 9730
_cell_measurement_temperature 100(2)
_cell_measurement_theta_max 31.7926
_cell_measurement_theta_min 2.8545
_cell_volume 3786.29(19)
_computing_cell_refinement
;
CrysAlis RED, Oxford Diffraction Ltd.,
Version 1.171.32.29 (release 10-06-2008 CrysAlis171 .NET)
(compiled Jun 10 2008,16:49:55)
;
_computing_data_collection
;
CrysAlis CCD, Oxford Diffraction Ltd.,
Version 1.171.32.29 (release 10-06-2008 CrysAlis171 .NET)
(compiled Jun 10 2008,16:49:55)
;
_computing_data_reduction
;
CrysAlis RED, Oxford Diffraction Ltd.,
Version 1.171.32.29 (release 10-06-2008 CrysAlis171 .NET)
(compiled Jun 10 2008,16:49:55)
;
_computing_structure_refinement 'SHELXL-97 (Sheldrick, 1997)'
_diffrn_ambient_temperature 100(2)
_diffrn_detector_area_resol_mean 16.0009
_diffrn_measured_fraction_theta_full 0.999
_diffrn_measured_fraction_theta_max 0.999
_diffrn_measurement_device_type
;
Oxford Diffraction Xcalibur diffractometer
;
_diffrn_measurement_method '\w scans'
_diffrn_orient_matrix_UB_11 0.0421142376
_diffrn_orient_matrix_UB_12 0.0179028548
_diffrn_orient_matrix_UB_13 -0.0051589594
_diffrn_orient_matrix_UB_21 0.0384481594
_diffrn_orient_matrix_UB_22 -0.0220653094
_diffrn_orient_matrix_UB_23 0.0062755947
_diffrn_orient_matrix_UB_31 -0.0235706723
_diffrn_orient_matrix_UB_32 -0.0040221365
_diffrn_orient_matrix_UB_33 -0.0575986956
_diffrn_radiation_monochromator graphite
_diffrn_radiation_type MoK\a
_diffrn_radiation_wavelength 0.71073
_diffrn_reflns_av_R_equivalents 0.0478
_diffrn_reflns_av_unetI/netI 0.0736
_diffrn_reflns_limit_h_max 16
_diffrn_reflns_limit_h_min -16
_diffrn_reflns_limit_k_max 30
_diffrn_reflns_limit_k_min -32
_diffrn_reflns_limit_l_max 17
_diffrn_reflns_limit_l_min -17
_diffrn_reflns_number 29608
_diffrn_reflns_theta_full 27.5
_diffrn_reflns_theta_max 27.5
_diffrn_reflns_theta_min 2.86
_exptl_absorpt_coefficient_mu 1.432
_exptl_absorpt_correction_T_max .89
_exptl_absorpt_correction_T_min 0.849
_exptl_absorpt_correction_type multi-scan
_exptl_absorpt_process_details
;
CrysAlis RED, Oxford Diffraction Ltd.,
Version 1.171.32.29 (release 10-06-2008 CrysAlis171 .NET)
(compiled Jun 10 2008,16:49:55)
Empirical absorption correction using spherical harmonics,
implemented in SCALE3 ABSPACK scaling algorithm.
;
_exptl_crystal_colour dark_red
_exptl_crystal_density_diffrn 1.5
_exptl_crystal_density_method 'not measured'
_exptl_crystal_description rod
_exptl_crystal_F_000 1724
_exptl_crystal_size_max 0.31
_exptl_crystal_size_mid 0.08
_exptl_crystal_size_min 0.08
_refine_diff_density_max 0.846
_refine_diff_density_min -0.446
_refine_diff_density_rms 0.094
_refine_ls_extinction_method none
_refine_ls_goodness_of_fit_ref 0.953
_refine_ls_hydrogen_treatment constr
_refine_ls_matrix_type full
_refine_ls_number_parameters 469
_refine_ls_number_reflns 8689
_refine_ls_number_restraints 0
_refine_ls_restrained_S_all 0.953
_refine_ls_R_factor_all 0.0852
_refine_ls_R_factor_gt 0.0481
_refine_ls_shift/su_max 0.001
_refine_ls_shift/su_mean 0
_refine_ls_structure_factor_coef Fsqd
_refine_ls_weighting_details 'calc w=1/[\s^2^(Fo^2^)+(0.0507P)^2^+0.0000P] where P=(Fo^2^+2Fc^2^)/3'
_refine_ls_weighting_scheme calc
_refine_ls_wR_factor_gt 0.0922
_refine_ls_wR_factor_ref 0.1008
_reflns_number_gt 6065
_reflns_number_total 8689
_reflns_threshold_expression I>2sigma(I)
_cod_data_source_file c002997c.txt
_cod_data_source_block br1438
_cod_database_code 7025730

loop_
_symmetry_equiv_pos_as_xyz
'x, y, z'
'-x+1/2, y+1/2, -z+1/2'
'-x, -y, -z'
'x-1/2, -y-1/2, z-1/2'

loop_
_atom_site_label
_atom_site_type_symbol
_atom_site_fract_x
_atom_site_fract_y
_atom_site_fract_z
_atom_site_U_iso_or_equiv
_atom_site_adp_type
_atom_site_occupancy
_atom_site_symmetry_multiplicity
_atom_site_calc_flag
_atom_site_refinement_flags
Co1 Co 0.79030(4) 0.409337(17) 0.32529(3) 0.01842(11) Uani 1 1 d .
Co2 Co 0.72238(4) 0.366787(17) 0.45914(3) 0.01861(11) Uani 1 1 d .
Co3 Co 0.77013(4) 0.464140(18) 0.47531(3) 0.02191(12) Uani 1 1 d .
C11 C 0.9459(3) 0.39912(13) 0.3757(3) 0.0251(8) Uani 1 1 d .
O11 O 1.0440(2) 0.39497(11) 0.4064(2) 0.0392(7) Uani 1 1 d .
C12 C 0.7681(3) 0.46272(14) 0.2287(3) 0.0259(8) Uani 1 1 d .
O12 O 0.7485(2) 0.49712(10) 0.1678(2) 0.0400(7) Uani 1 1 d .
C21 C 0.8584(3) 0.33300(14) 0.5244(3) 0.0248(8) Uani 1 1 d .
O21 O 0.9452(2) 0.31124(11) 0.5649(2) 0.0381(6) Uani 1 1 d .
C22 C 0.6647(3) 0.36512(15) 0.5628(3) 0.0303(8) Uani 1 1 d .
O22 O 0.6304(3) 0.36329(12) 0.6304(2) 0.0478(8) Uani 1 1 d .
C31 C 0.9172(3) 0.45729(14) 0.5766(3) 0.0280(8) Uani 1 1 d .
O31 O 1.0085(2) 0.45230(11) 0.6411(2) 0.0429(7) Uani 1 1 d .
C32 C 0.7606(3) 0.52877(16) 0.4121(3) 0.0324(9) Uani 1 1 d .
O32 O 0.7486(3) 0.56992(11) 0.3711(2) 0.0470(7) Uani 1 1 d .
C33 C 0.6842(3) 0.48145(16) 0.5514(3) 0.0359(9) Uani 1 1 d .
O33 O 0.6254(3) 0.49269(14) 0.5960(3) 0.0658(10) Uani 1 1 d .
P1 P 0.71785(7) 0.34515(3) 0.20300(6) 0.01873(18) Uani 1 1 d .
C111 C 0.6689(3) 0.36944(12) 0.0622(2) 0.0222(7) Uani 1 1 d .
C112 C 0.5633(3) 0.39551(15) 0.0142(3) 0.0310(8) Uani 1 1 d .
H112 H 0.5128 0.398 0.0525 0.037 Uiso 1 1 calc R
C113 C 0.5304(4) 0.41811(15) -0.0893(3) 0.0359(9) Uani 1 1 d .
H113 H 0.4574 0.4355 -0.1222 0.043 Uiso 1 1 calc R
C114 C 0.6041(4) 0.41513(14) -0.1442(3) 0.0373(10) Uani 1 1 d .
H114 H 0.5817 0.4303 -0.2152 0.045 Uiso 1 1 calc R
C115 C 0.7096(4) 0.39036(16) -0.0968(3) 0.0378(10) Uani 1 1 d .
H115 H 0.7603 0.3887 -0.135 0.045 Uiso 1 1 calc R
C116 C 0.7429(3) 0.36785(15) 0.0060(3) 0.0323(8) Uani 1 1 d .
H116 H 0.8168 0.3511 0.0386 0.039 Uiso 1 1 calc R
C121 C 0.8007(3) 0.28480(13) 0.2016(3) 0.0225(7) Uani 1 1 d .
C122 C 0.8985(3) 0.27012(14) 0.2914(3) 0.0258(8) Uani 1 1 d .
H122 H 0.9277 0.2933 0.3532 0.031 Uiso 1 1 calc R
C123 C 0.9541(3) 0.22151(14) 0.2915(3) 0.0332(9) Uani 1 1 d .
H123 H 1.0216 0.2117 0.3529 0.04 Uiso 1 1 calc R
C124 C 0.9114(4) 0.18775(15) 0.2026(3) 0.0366(9) Uani 1 1 d .
H124 H 0.9496 0.1546 0.2027 0.044 Uiso 1 1 calc R
C125 C 0.8141(4) 0.20165(15) 0.1138(3) 0.0410(10) Uani 1 1 d .
H125 H 0.785 0.1781 0.0528 0.049 Uiso 1 1 calc R
C126 C 0.7580(4) 0.24973(14) 0.1125(3) 0.0336(9) Uani 1 1 d .
H126 H 0.6902 0.259 0.0509 0.04 Uiso 1 1 calc R
C0 C 0.5862(3) 0.31642(13) 0.2122(2) 0.0199(7) Uani 1 1 d .
H0A H 0.5205 0.3417 0.1798 0.024 Uiso 1 1 calc R
H0B H 0.5661 0.2823 0.1704 0.024 Uiso 1 1 calc R
P2 P 0.61016(7) 0.30365(3) 0.35597(6) 0.01946(19) Uani 1 1 d .
C211 C 0.4600(3) 0.29900(14) 0.3475(2) 0.0235(7) Uani 1 1 d .
C212 C 0.4060(3) 0.34439(15) 0.3660(3) 0.0298(8) Uani 1 1 d .
H212 H 0.45 0.3763 0.3919 0.036 Uiso 1 1 calc R
C213 C 0.2890(3) 0.34403(17) 0.3474(3) 0.0372(9) Uani 1 1 d .
H213 H 0.2526 0.3758 0.3584 0.045 Uiso 1 1 calc R
C214 C 0.2258(3) 0.29768(18) 0.3131(3) 0.0410(10) Uani 1 1 d .
H214 H 0.1456 0.2972 0.3005 0.049 Uiso 1 1 calc R
C215 C 0.2793(3) 0.25158(17) 0.2968(3) 0.0390(10) Uani 1 1 d .
H215 H 0.2357 0.2193 0.274 0.047 Uiso 1 1 calc R
C216 C 0.3960(3) 0.25199(16) 0.3134(3) 0.0322(9) Uani 1 1 d .
H216 H 0.432 0.2203 0.3015 0.039 Uiso 1 1 calc R
C221 C 0.6648(3) 0.23494(13) 0.3877(3) 0.0232(7) Uani 1 1 d .
C222 C 0.7084(3) 0.21968(14) 0.4980(3) 0.0290(8) Uani 1 1 d .
H222 H 0.708 0.2446 0.5523 0.035 Uiso 1 1 calc R
C223 C 0.7520(3) 0.16867(15) 0.5279(3) 0.0354(9) Uani 1 1 d .
H223 H 0.7809 0.1584 0.6028 0.043 Uiso 1 1 calc R
C224 C 0.7542(3) 0.13244(15) 0.4502(3) 0.0340(9) Uani 1 1 d .
H224 H 0.7859 0.0975 0.4715 0.041 Uiso 1 1 calc R
C225 C 0.7101(3) 0.14686(14) 0.3413(3) 0.0315(9) Uani 1 1 d .
H225 H 0.7104 0.1216 0.2874 0.038 Uiso 1 1 calc R
C226 C 0.6656(3) 0.19772(14) 0.3102(3) 0.0266(8) Uani 1 1 d .
H226 H 0.6352 0.2073 0.235 0.032 Uiso 1 1 calc R
C1 C 0.6579(3) 0.42361(13) 0.3583(2) 0.0194(7) Uani 1 1 d .
C2 C 0.5466(3) 0.43909(13) 0.2897(2) 0.0214(7) Uani 1 1 d .
C3 C 0.4469(3) 0.44955(14) 0.2299(3) 0.0260(8) Uani 1 1 d .
C4 C 0.3332(3) 0.46045(14) 0.1699(3) 0.0283(8) Uani 1 1 d .
C5 C 0.2331(3) 0.47066(15) 0.1179(3) 0.0322(9) Uani 1 1 d .
C6 C 0.1148(3) 0.48497(15) 0.0583(3) 0.0302(8) Uani 1 1 d .
C7 C 0.0527(4) 0.5083(2) 0.1102(3) 0.0596(14) Uani 1 1 d .
H7 H 0.0879 0.5141 0.187 0.072 Uiso 1 1 calc R
C8 C 0.0617(4) 0.4759(2) -0.0538(3) 0.0618(15) Uani 1 1 d .
H8 H 0.1035 0.459 -0.0917 0.074 Uiso 1 1 calc R

loop_
_atom_site_aniso_label
_atom_site_aniso_U_11
_atom_site_aniso_U_22
_atom_site_aniso_U_33
_atom_site_aniso_U_23
_atom_site_aniso_U_13
_atom_site_aniso_U_12
Co1 0.0160(2) 0.0185(2) 0.0192(2) -0.00205(18) 0.00499(18) 0.00075(19)
Co2 0.0161(2) 0.0221(2) 0.0151(2) -0.00201(18) 0.00311(17) 0.00030(19)
Co3 0.0197(2) 0.0214(2) 0.0214(2) -0.00599(19) 0.00437(18) 0.0016(2)
C11 0.026(2) 0.0210(18) 0.0281(18) -0.0047(15) 0.0096(15) -0.0016(16)
O11 0.0165(14) 0.0440(17) 0.0532(17) -0.0103(13) 0.0091(12) -0.0018(13)
C12 0.0259(19) 0.0222(18) 0.0278(18) -0.0030(16) 0.0084(15) -0.0014(16)
O12 0.0543(19) 0.0249(14) 0.0373(15) 0.0045(12) 0.0139(13) -0.0016(13)
C21 0.0233(19) 0.0282(19) 0.0203(16) 0.0001(15) 0.0056(15) -0.0028(16)
O21 0.0247(14) 0.0437(17) 0.0369(14) 0.0086(12) 0.0018(12) 0.0095(13)
C22 0.028(2) 0.035(2) 0.0274(19) -0.0048(16) 0.0100(16) -0.0016(17)
O22 0.0552(19) 0.064(2) 0.0329(15) -0.0057(14) 0.0264(14) -0.0034(16)
C31 0.029(2) 0.027(2) 0.0277(18) -0.0075(15) 0.0104(16) -0.0036(17)
O31 0.0264(15) 0.0496(18) 0.0383(15) -0.0072(13) -0.0036(12) -0.0024(14)
C32 0.035(2) 0.032(2) 0.0245(18) -0.0086(16) 0.0046(16) 0.0015(18)
O32 0.065(2) 0.0267(15) 0.0456(16) 0.0016(13) 0.0178(15) 0.0060(15)
C33 0.034(2) 0.041(2) 0.0298(19) -0.0148(17) 0.0087(17) 0.0009(18)
O33 0.060(2) 0.088(3) 0.061(2) -0.0265(19) 0.0361(18) 0.010(2)
P1 0.0198(4) 0.0184(4) 0.0165(4) -0.0011(3) 0.0054(3) 0.0019(4)
C111 0.033(2) 0.0161(16) 0.0135(15) -0.0017(13) 0.0044(14) 0.0005(15)
C112 0.038(2) 0.031(2) 0.0244(18) 0.0019(15) 0.0129(16) 0.0046(18)
C113 0.042(2) 0.033(2) 0.0274(19) 0.0083(16) 0.0076(17) 0.0077(18)
C114 0.062(3) 0.026(2) 0.0202(17) 0.0024(15) 0.0117(18) -0.004(2)
C115 0.053(3) 0.037(2) 0.031(2) 0.0019(17) 0.0246(19) 0.000(2)
C116 0.036(2) 0.033(2) 0.0301(19) 0.0039(17) 0.0156(16) 0.0041(18)
C121 0.0269(19) 0.0180(17) 0.0248(17) 0.0015(14) 0.0121(15) 0.0020(15)
C122 0.0208(18) 0.0256(19) 0.0309(18) 0.0006(15) 0.0101(15) 0.0004(15)
C123 0.024(2) 0.026(2) 0.050(2) 0.0068(18) 0.0149(18) 0.0055(17)
C124 0.048(3) 0.025(2) 0.050(2) 0.0036(18) 0.032(2) 0.0109(19)
C125 0.069(3) 0.027(2) 0.031(2) -0.0021(17) 0.024(2) 0.010(2)
C126 0.048(2) 0.028(2) 0.0234(18) 0.0003(15) 0.0125(17) 0.0106(18)
C0 0.0193(17) 0.0214(17) 0.0150(15) -0.0015(13) 0.0023(13) 0.0005(14)
P2 0.0168(4) 0.0229(5) 0.0158(4) -0.0001(3) 0.0031(3) -0.0004(4)
C211 0.0191(17) 0.034(2) 0.0156(15) 0.0014(14) 0.0045(13) -0.0059(16)
C212 0.0225(19) 0.039(2) 0.0286(18) 0.0028(16) 0.0099(15) -0.0027(17)
C213 0.026(2) 0.049(3) 0.038(2) 0.0066(19) 0.0124(17) 0.0016(19)
C214 0.020(2) 0.068(3) 0.035(2) 0.009(2) 0.0104(17) -0.004(2)
C215 0.033(2) 0.050(3) 0.032(2) -0.0017(18) 0.0095(17) -0.022(2)
C216 0.031(2) 0.037(2) 0.0265(18) 0.0013(16) 0.0098(16) -0.0078(18)
C221 0.0193(18) 0.0233(18) 0.0214(16) 0.0017(14) 0.0016(14) -0.0039(15)
C222 0.036(2) 0.0263(19) 0.0198(16) -0.0017(14) 0.0049(15) -0.0018(17)
C223 0.041(2) 0.032(2) 0.0234(18) 0.0068(16) 0.0010(17) 0.0012(18)
C224 0.035(2) 0.025(2) 0.039(2) 0.0068(17) 0.0101(18) 0.0034(18)
C225 0.037(2) 0.025(2) 0.0305(19) -0.0037(15) 0.0110(17) -0.0017(17)
C226 0.028(2) 0.0260(19) 0.0223(17) 0.0001(15) 0.0056(15) -0.0027(16)
C1 0.0180(17) 0.0223(18) 0.0175(15) -0.0028(13) 0.0062(13) 0.0002(14)
C2 0.0222(18) 0.0219(18) 0.0206(16) -0.0044(14) 0.0088(14) 0.0001(15)
C3 0.0237(19) 0.0255(19) 0.0254(17) -0.0052(14) 0.0057(15) 0.0032(16)
C4 0.0197(19) 0.031(2) 0.0280(18) -0.0035(15) 0.0029(15) 0.0065(16)
C5 0.024(2) 0.032(2) 0.035(2) -0.0025(17) 0.0051(16) 0.0049(17)
C6 0.0193(18) 0.032(2) 0.0310(19) -0.0031(16) 0.0008(15) 0.0043(16)
C7 0.035(3) 0.104(4) 0.030(2) -0.001(2) 0.0008(19) 0.029(3)
C8 0.039(3) 0.102(4) 0.041(2) 0.004(3) 0.011(2) 0.034(3)

loop_
_atom_type_symbol
_atom_type_description
_atom_type_scat_dispersion_real
_atom_type_scat_dispersion_imag
_atom_type_scat_source
C C 0.0033 0.0016 'International Tables Vol C Tables 4.2.6.8 and 6.1.1.4'
H H 0 0 'International Tables Vol C Tables 4.2.6.8 and 6.1.1.4'
O O 0.0106 0.006 'International Tables Vol C Tables 4.2.6.8 and 6.1.1.4'
P P 0.1023 0.0942 'International Tables Vol C Tables 4.2.6.8 and 6.1.1.4'
Co Co 0.3494 0.9721 'International Tables Vol C Tables 4.2.6.8 and 6.1.1.4'

loop_
_geom_angle_atom_site_label_1
_geom_angle_atom_site_label_2
_geom_angle_atom_site_label_3
_geom_angle
_geom_angle_site_symmetry_1
_geom_angle_site_symmetry_3
C12 Co1 C11 102.51(16) . .
C12 Co1 C1 96.68(15) . .
C11 Co1 C1 147.79(14) . .
C12 Co1 P1 96.01(11) . .
C11 Co1 P1 104.35(10) . .
C1 Co1 P1 99.02(10) . .
C12 Co1 Co2 145.73(12) . .
C11 Co1 Co2 106.89(11) . .
C1 Co1 Co2 49.23(9) . .
P1 Co1 Co2 93.44(3) . .
C12 Co1 Co3 97.38(11) . .
C11 Co1 Co3 101.84(10) . .
C1 Co1 Co3 49.65(9) . .
P1 Co1 Co3 147.12(3) . .
Co2 Co1 Co3 59.806(17) . .
C22 Co2 C21 101.95(16) . .
C22 Co2 C1 111.86(15) . .
C21 Co2 C1 139.08(15) . .
C22 Co2 P2 96.46(12) . .
C21 Co2 P2 103.00(11) . .
C1 Co2 P2 95.60(10) . .
C22 Co2 Co1 156.02(12) . .
C21 Co2 Co1 91.35(11) . .
C1 Co2 Co1 49.29(10) . .
P2 Co2 Co1 99.90(3) . .
C22 Co2 Co3 96.39(12) . .
C21 Co2 Co3 105.29(11) . .
C1 Co2 Co3 50.03(9) . .
P2 Co2 Co3 145.62(3) . .
Co1 Co2 Co3 60.556(17) . .
C33 Co3 C32 95.82(18) . .
C33 Co3 C31 105.18(16) . .
C32 Co3 C31 107.16(17) . .
C33 Co3 C1 99.84(15) . .
C32 Co3 C1 101.29(14) . .
C31 Co3 C1 139.51(14) . .
C33 Co3 Co2 96.15(13) . .
C32 Co3 Co2 149.57(11) . .
C31 Co3 Co2 96.51(11) . .
C1 Co3 Co2 49.02(9) . .
C33 Co3 Co1 147.82(12) . .
C32 Co3 Co1 97.23(11) . .
C31 Co3 Co1 98.84(11) . .
C1 Co3 Co1 48.71(9) . .
Co2 Co3 Co1 59.638(17) . .
O11 C11 Co1 177.1(3) . .
O12 C12 Co1 176.4(3) . .
O21 C21 Co2 179.2(3) . .
O22 C22 Co2 178.2(4) . .
O31 C31 Co3 178.7(4) . .
O32 C32 Co3 176.4(4) . .
O33 C33 Co3 177.2(4) . .
C121 P1 C111 103.24(15) . .
C121 P1 C0 101.89(15) . .
C111 P1 C0 103.86(15) . .
C121 P1 Co1 121.88(11) . .
C111 P1 Co1 113.10(11) . .
C0 P1 Co1 110.92(10) . .
C112 C111 C116 118.6(3) . .
C112 C111 P1 120.5(3) . .
C116 C111 P1 120.4(3) . .
C111 C112 C113 120.6(3) . .
C111 C112 H112 119.7 . .
C113 C112 H112 119.7 . .
C114 C113 C112 119.7(4) . .
C114 C113 H113 120.2 . .
C112 C113 H113 120.2 . .
C115 C114 C113 120.3(3) . .
C115 C114 H114 119.9 . .
C113 C114 H114 119.9 . .
C114 C115 C116 120.4(4) . .
C114 C115 H115 119.8 . .
C116 C115 H115 119.8 . .
C115 C116 C111 120.5(4) . .
C115 C116 H116 119.8 . .
C111 C116 H116 119.8 . .
C122 C121 C126 119.0(3) . .
C122 C121 P1 121.5(2) . .
C126 C121 P1 119.2(3) . .
C121 C122 C123 120.2(3) . .
C121 C122 H122 119.9 . .
C123 C122 H122 119.9 . .
C124 C123 C122 120.0(3) . .
C124 C123 H123 120 . .
C122 C123 H123 120 . .
C125 C124 C123 120.3(3) . .
C125 C124 H124 119.9 . .
C123 C124 H124 119.9 . .
C124 C125 C126 120.4(4) . .
C124 C125 H125 119.8 . .
C126 C125 H125 119.8 . .
C125 C126 C121 120.1(4) . .
C125 C126 H126 119.9 . .
C121 C126 H126 119.9 . .
P2 C0 P1 110.01(16) . .
P2 C0 H0A 109.7 . .
P1 C0 H0A 109.7 . .
P2 C0 H0B 109.7 . .
P1 C0 H0B 109.7 . .
H0A C0 H0B 108.2 . .
C221 P2 C0 107.30(15) . .
C221 P2 C211 103.73(16) . .
C0 P2 C211 101.04(14) . .
C221 P2 Co2 115.62(11) . .
C0 P2 Co2 109.39(11) . .
C211 P2 Co2 118.35(11) . .
C212 C211 C216 119.0(3) . .
C212 C211 P2 119.5(3) . .
C216 C211 P2 121.2(3) . .
C211 C212 C213 121.0(4) . .
C211 C212 H212 119.5 . .
C213 C212 H212 119.5 . .
C214 C213 C212 119.8(4) . .
C214 C213 H213 120.1 . .
C212 C213 H213 120.1 . .
C213 C214 C215 119.8(4) . .
C213 C214 H214 120.1 . .
C215 C214 H214 120.1 . .
C214 C215 C216 120.6(4) . .
C214 C215 H215 119.7 . .
C216 C215 H215 119.7 . .
C215 C216 C211 119.7(4) . .
C215 C216 H216 120.2 . .
C211 C216 H216 120.2 . .
C226 C221 C222 118.8(3) . .
C226 C221 P2 124.2(2) . .
C222 C221 P2 117.0(3) . .
C223 C222 C221 120.1(3) . .
C223 C222 H222 119.9 . .
C221 C222 H222 119.9 . .
C224 C223 C222 120.5(3) . .
C224 C223 H223 119.8 . .
C222 C223 H223 119.8 . .
C223 C224 C225 119.8(3) . .
C223 C224 H224 120.1 . .
C225 C224 H224 120.1 . .
C226 C225 C224 120.2(3) . .
C226 C225 H225 119.9 . .
C224 C225 H225 119.9 . .
C225 C226 C221 120.6(3) . .
C225 C226 H226 119.7 . .
C221 C226 H226 119.7 . .
C2 C1 Co2 135.4(3) . .
C2 C1 Co1 129.9(2) . .
Co2 C1 Co1 81.48(13) . .
C2 C1 Co3 128.0(2) . .
Co2 C1 Co3 80.94(12) . .
Co1 C1 Co3 81.64(13) . .
C3 C2 C1 176.1(4) . .
C2 C3 C4 175.4(4) . .
C5 C4 C3 179.1(4) . .
C4 C5 C6 177.6(4) . .
C7 C6 C8 118.8(3) . .
C7 C6 C5 120.1(3) . .
C8 C6 C5 121.1(3) . .
C6 C7 C8 121.4(4) . 3_565
C6 C7 H7 119.3 . .
C8 C7 H7 119.3 3_565 .
C7 C8 C6 119.8(4) 3_565 .
C7 C8 H8 120.1 3_565 .
C6 C8 H8 120.1 . .

loop_
_geom_bond_atom_site_label_1
_geom_bond_atom_site_label_2
_geom_bond_distance
_geom_bond_site_symmetry_2
Co1 C12 1.787(4) .
Co1 C11 1.812(4) .
Co1 C1 1.898(3) .
Co1 P1 2.2029(9) .
Co1 Co2 2.4756(6) .
Co1 Co3 2.4985(6) .
Co2 C22 1.778(4) .
Co2 C21 1.790(4) .
Co2 C1 1.896(3) .
Co2 P2 2.1939(9) .
Co2 Co3 2.4799(6) .
Co3 C33 1.783(4) .
Co3 C32 1.793(4) .
Co3 C31 1.817(4) .
Co3 C1 1.925(3) .
C11 O11 1.136(4) .
C12 O12 1.136(4) .
C21 O21 1.143(4) .
C22 O22 1.131(4) .
C31 O31 1.137(4) .
C32 O32 1.140(4) .
C33 O33 1.139(4) .
P1 C121 1.825(3) .
P1 C111 1.826(3) .
P1 C0 1.838(3) .
C111 C112 1.384(5) .
C111 C116 1.391(5) .
C112 C113 1.389(5) .
C112 H112 0.95 .
C113 C114 1.375(5) .
C113 H113 0.95 .
C114 C115 1.367(6) .
C114 H114 0.95 .
C115 C116 1.379(5) .
C115 H115 0.95 .
C116 H116 0.95 .
C121 C122 1.386(5) .
C121 C126 1.396(5) .
C122 C123 1.392(5) .
C122 H122 0.95 .
C123 C124 1.374(5) .
C123 H123 0.95 .
C124 C125 1.370(5) .
C124 H124 0.95 .
C125 C126 1.381(5) .
C125 H125 0.95 .
C126 H126 0.95 .
C0 P2 1.836(3) .
C0 H0A 0.99 .
C0 H0B 0.99 .
P2 C221 1.826(3) .
P2 C211 1.837(3) .
C211 C212 1.382(5) .
C211 C216 1.388(5) .
C212 C213 1.385(5) .
C212 H212 0.95 .
C213 C214 1.370(6) .
C213 H213 0.95 .
C214 C215 1.384(6) .
C214 H214 0.95 .
C215 C216 1.386(5) .
C215 H215 0.95 .
C216 H216 0.95 .
C221 C226 1.383(5) .
C221 C222 1.399(4) .
C222 C223 1.376(5) .
C222 H222 0.95 .
C223 C224 1.374(5) .
C223 H223 0.95 .
C224 C225 1.378(5) .
C224 H224 0.95 .
C225 C226 1.378(5) .
C225 H225 0.95 .
C226 H226 0.95 .
C1 C2 1.390(4) .
C2 C3 1.218(5) .
C3 C4 1.361(5) .
C4 C5 1.198(5) .
C5 C6 1.426(5) .
C6 C7 1.348(5) .
C6 C8 1.391(5) .
C7 C8 1.388(6) 3_565
C7 H7 0.95 .
C8 C7 1.388(6) 3_565
C8 H8 0.95 .

loop_
_geom_torsion_atom_site_label_1
_geom_torsion_atom_site_label_2
_geom_torsion_atom_site_label_3
_geom_torsion_atom_site_label_4
_geom_torsion
C12 Co1 Co2 C22 -36.5(3)
C11 Co1 Co2 C22 111.5(3)
C1 Co1 Co2 C22 -43.5(3)
P1 Co1 Co2 C22 -142.4(3)
Co3 Co1 Co2 C22 17.4(3)
C12 Co1 Co2 C21 -160.7(2)
C11 Co1 Co2 C21 -12.74(15)
C1 Co1 Co2 C21 -167.68(16)
P1 Co1 Co2 C21 93.38(11)
Co3 Co1 Co2 C21 -106.84(11)
C12 Co1 Co2 C1 7.0(2)
C11 Co1 Co2 C1 154.93(16)
P1 Co1 Co2 C1 -98.94(12)
Co3 Co1 Co2 C1 60.83(12)
C12 Co1 Co2 P2 95.87(19)
C11 Co1 Co2 P2 -116.19(11)
C1 Co1 Co2 P2 88.88(12)
P1 Co1 Co2 P2 -10.06(4)
Co3 Co1 Co2 P2 149.71(3)
C12 Co1 Co2 Co3 -53.84(19)
C11 Co1 Co2 Co3 94.10(11)
C1 Co1 Co2 Co3 -60.83(12)
P1 Co1 Co2 Co3 -159.77(3)
C22 Co2 Co3 C33 -15.55(17)
C21 Co2 Co3 C33 -119.83(16)
C1 Co2 Co3 C33 97.71(17)
P2 Co2 Co3 C33 95.81(13)
Co1 Co2 Co3 C33 157.44(12)
C22 Co2 Co3 C32 -128.2(3)
C21 Co2 Co3 C32 127.6(3)
C1 Co2 Co3 C32 -14.9(3)
P2 Co2 Co3 C32 -16.8(3)
Co1 Co2 Co3 C32 44.8(2)
C22 Co2 Co3 C31 90.55(16)
C21 Co2 Co3 C31 -13.72(15)
C1 Co2 Co3 C31 -156.18(16)
P2 Co2 Co3 C31 -158.08(12)
Co1 Co2 Co3 C31 -96.46(11)
C22 Co2 Co3 C1 -113.26(17)
C21 Co2 Co3 C1 142.46(16)
P2 Co2 Co3 C1 -1.90(13)
Co1 Co2 Co3 C1 59.73(12)
C22 Co2 Co3 Co1 -172.99(12)
C21 Co2 Co3 Co1 82.74(11)
C1 Co2 Co3 Co1 -59.73(12)
P2 Co2 Co3 Co1 -61.63(6)
C12 Co1 Co3 C33 107.0(3)
C11 Co1 Co3 C33 -148.5(3)
C1 Co1 Co3 C33 14.5(3)
P1 Co1 Co3 C33 -6.3(3)
Co2 Co1 Co3 C33 -45.7(2)
C12 Co1 Co3 C32 -6.18(17)
C11 Co1 Co3 C32 98.31(17)
C1 Co1 Co3 C32 -98.70(18)
P1 Co1 Co3 C32 -119.44(13)
Co2 Co1 Co3 C32 -158.90(13)
C12 Co1 Co3 C31 -114.89(16)
C11 Co1 Co3 C31 -10.39(16)
C1 Co1 Co3 C31 152.59(17)
P1 Co1 Co3 C31 131.86(13)
Co2 Co1 Co3 C31 92.39(12)
C12 Co1 Co3 C1 92.52(17)
C11 Co1 Co3 C1 -162.99(17)
P1 Co1 Co3 C1 -20.73(13)
Co2 Co1 Co3 C1 -60.20(12)
C12 Co1 Co3 Co2 152.72(11)
C11 Co1 Co3 Co2 -102.79(11)
C1 Co1 Co3 Co2 60.20(12)
P1 Co1 Co3 Co2 39.47(6)
C12 Co1 C11 O11 29(6)
C1 Co1 C11 O11 -96(6)
P1 Co1 C11 O11 129(6)
Co2 Co1 C11 O11 -133(6)
Co3 Co1 C11 O11 -71(6)
C11 Co1 C12 O12 -161(5)
C1 Co1 C12 O12 -7(5)
P1 Co1 C12 O12 93(5)
Co2 Co1 C12 O12 -12(5)
Co3 Co1 C12 O12 -57(5)
C22 Co2 C21 O21 15E1(10)
C1 Co2 C21 O21 -6E1(2)
P2 Co2 C21 O21 6E1(2)
Co1 Co2 C21 O21 -5E1(2)
Co3 Co2 C21 O21 -11E1(2)
C21 Co2 C22 O22 -4(12)
C1 Co2 C22 O22 -160(12)
P2 Co2 C22 O22 101(12)
Co1 Co2 C22 O22 -126(12)
Co3 Co2 C22 O22 -111(12)
C33 Co3 C31 O31 56(17)
C32 Co3 C31 O31 157(17)
C1 Co3 C31 O31 -70(17)
Co2 Co3 C31 O31 -42(17)
Co1 Co3 C31 O31 -102(17)
C33 Co3 C32 O32 -42(5)
C31 Co3 C32 O32 -150(5)
C1 Co3 C32 O32 59(5)
Co2 Co3 C32 O32 71(5)
Co1 Co3 C32 O32 109(5)
C32 Co3 C33 O33 67(8)
C31 Co3 C33 O33 18E1(10)
C1 Co3 C33 O33 -36(8)
Co2 Co3 C33 O33 -85(8)
Co1 Co3 C33 O33 -47(8)
C12 Co1 P1 C121 124.59(17)
C11 Co1 P1 C121 20.01(17)
C1 Co1 P1 C121 -137.64(16)
Co2 Co1 P1 C121 -88.39(13)
Co3 Co1 P1 C121 -121.78(13)
C12 Co1 P1 C111 0.64(17)
C11 Co1 P1 C111 -103.93(17)
C1 Co1 P1 C111 98.41(16)
Co2 Co1 P1 C111 147.66(13)
Co3 Co1 P1 C111 114.27(13)
C12 Co1 P1 C0 -115.58(16)
C11 Co1 P1 C0 139.84(15)
C1 Co1 P1 C0 -17.81(15)
Co2 Co1 P1 C0 31.44(11)
Co3 Co1 P1 C0 -1.96(13)
C121 P1 C111 C112 147.4(3)
C0 P1 C111 C112 41.4(3)
Co1 P1 C111 C112 -79.0(3)
C121 P1 C111 C116 -40.3(3)
C0 P1 C111 C116 -146.4(3)
Co1 P1 C111 C116 93.3(3)
C116 C111 C112 C113 2.0(5)
P1 C111 C112 C113 174.4(3)
C111 C112 C113 C114 -0.8(6)
C112 C113 C114 C115 -0.4(6)
C113 C114 C115 C116 0.4(6)
C114 C115 C116 C111 0.8(6)
C112 C111 C116 C115 -2.0(5)
P1 C111 C116 C115 -174.4(3)
C111 P1 C121 C122 145.2(3)
C0 P1 C121 C122 -107.3(3)
Co1 P1 C121 C122 16.8(3)
C111 P1 C121 C126 -41.5(3)
C0 P1 C121 C126 66.0(3)
Co1 P1 C121 C126 -169.9(2)
C126 C121 C122 C123 1.2(5)
P1 C121 C122 C123 174.5(3)
C121 C122 C123 C124 -0.6(5)
C122 C123 C124 C125 -0.1(6)
C123 C124 C125 C126 0.1(6)
C124 C125 C126 C121 0.5(6)
C122 C121 C126 C125 -1.1(5)
P1 C121 C126 C125 -174.6(3)
C121 P1 C0 P2 85.71(18)
C111 P1 C0 P2 -167.25(16)
Co1 P1 C0 P2 -45.45(18)
P1 C0 P2 C221 -90.77(19)
P1 C0 P2 C211 160.93(17)
P1 C0 P2 Co2 35.36(18)
C22 Co2 P2 C221 -88.62(17)
C21 Co2 P2 C221 15.26(17)
C1 Co2 P2 C221 158.57(15)
Co1 Co2 P2 C221 108.98(12)
Co3 Co2 P2 C221 160.04(12)
C22 Co2 P2 C0 150.15(17)
C21 Co2 P2 C0 -105.96(16)
C1 Co2 P2 C0 37.35(15)
Co1 Co2 P2 C0 -12.25(12)
Co3 Co2 P2 C0 38.81(13)
C22 Co2 P2 C211 35.28(17)
C21 Co2 P2 C211 139.17(16)
C1 Co2 P2 C211 -77.52(15)
Co1 Co2 P2 C211 -127.12(12)
Co3 Co2 P2 C211 -76.06(13)
C221 P2 C211 C212 155.4(3)
C0 P2 C211 C212 -93.5(3)
Co2 P2 C211 C212 25.8(3)
C221 P2 C211 C216 -30.3(3)
